data_7001906
loop_
_publ_author_name
'Baikie, Tom'
'Ng, George M. H.'
'Madhavi, S.'
'Pramana, Stevin S.'
'Blake, Kevin'
'Elcombe, Margaret'
'White, T. J.'

_publ_section_title
;
 The crystal chemistry of the alkaline-earth apatites
 A10(PO4)6CuxOy(H)z (A = Ca, Sr and Ba)
;
_journal_issue 34
_journal_name_full 'Dalton Transactions'
_journal_page_first 6722
_journal_page_last 6726
_journal_paper_doi 10.1039/b906639j
_journal_year 2009
_chemical_formula_sum 'Ca10 Cu0.6 H0.8 O26 P6'
_chemical_formula_weight 1041.56
_chemical_name_common 'Alkaline-earth Apatite'
_space_group_crystal_system hexagonal
_space_group_IT_number 176
_space_group_name_Hall '-P 6c'
_space_group_name_H-M_alt 'P 63/m'
_cell_angle_alpha 90
_cell_angle_beta 90
_cell_angle_gamma 120
_cell_formula_units_Z 1
_cell_length_a 9.4262(1)
_cell_length_b 9.4262(1)
_cell_length_c 6.9003(1)
_cell_measurement_reflns_used 255
_cell_measurement_temperature 298
_cell_volume 530.972(11)
_computing_cell_refinement 'TOPAS (Bruker, 2005)'
_computing_data_collection 'Shimadzu XRD 6000'
_computing_data_reduction 'TOPAS (Bruker, 2005)'
_computing_molecular_graphics
;ATOMS (Shape, 2004),
GFOURIER (Gonzales-Platas, J. & Rodriguez-Carvajal, J. (2006)
;
_computing_structure_refinement 'TOPAS (Bruker, 2005)'
_computing_structure_solution 'TOPAS (Bruker, 2005)'
_diffrn_ambient_temperature 298
_diffrn_detector 'He~3~ detector'
_diffrn_measurement_device_type local
_diffrn_radiation_monochromator 'Ge 115'
_diffrn_radiation_probe neutron
_diffrn_radiation_type neutron
_diffrn_radiation_wavelength 1.883
_diffrn_reflns_limit_h_max 8
_diffrn_reflns_limit_h_min 0
_diffrn_reflns_limit_k_max 8
_diffrn_reflns_limit_k_min 0
_diffrn_reflns_limit_l_max 7
_diffrn_reflns_limit_l_min 0
_diffrn_source_type 'HIFAR beamline HRPD'
_exptl_crystal_density_diffrn 3.253
_exptl_crystal_density_method 'not measured'
_exptl_crystal_F_000 37.1
_pd_meas_2theta_range_max 150.027
_pd_meas_2theta_range_min 0.027
_pd_meas_number_of_points 3001
_pd_meas_scan_method fixed
_pd_proc_2theta_range_max 150
_pd_proc_2theta_range_min 10
_pd_proc_info_excluded_regions '0.027 to 10 degrees unreliable due to background'
_pd_proc_ls_prof_R_factor 0.0535
_pd_proc_ls_prof_wR_expected 0.1315
_pd_proc_ls_prof_wR_factor 0.0689
_pd_proc_wavelength 1.883
_pd_spec_mounting 'vanadium can with He exchange gas'
_pd_spec_mount_mode reflection
_pd_spec_shape cylinder
_refine_ls_goodness_of_fit_all 0.52
_refine_ls_matrix_type full
_refine_ls_number_constraints 0
_refine_ls_number_parameters 37
_refine_ls_number_restraints 1
_refine_ls_weighting_scheme sigma
_cod_data_source_file b906639j.txt
_cod_data_source_block Ca10(PO4)6Cu0.6O1.20(OH)0.80
_cod_original_cell_volume 530.97(1)
_cod_original_formula_sum Ca10(PO4)6Cu0.6O1.20(OH)0.80
_cod_database_code 7001906

loop_
_space_group_symop_id
_space_group_symop_operation_xyz
1 '-x, -y, -z'
2 '-x, -y, z+1/2'
3 '-x+y, -x, -z+1/2'
4 '-x+y, -x, z'
5 '-y, x-y, -z+1/2'
6 '-y, x-y, z'
7 'y, -x+y, -z'
8 'y, -x+y, z+1/2'
9 'x-y, x, -z'
10 'x-y, x, z+1/2'
11 'x, y, -z+1/2'
12 'x, y, z'

loop_
_atom_site_label
_atom_site_type_symbol
_atom_site_symmetry_multiplicity
_atom_site_fract_x
_atom_site_fract_y
_atom_site_fract_z
_atom_site_occupancy
_atom_site_B_iso_or_equiv
Ca1 Ca 4 0.3333333 0.6666667 -0.0029(7) 1 1.02(9)
Ca2 Ca 6 0.2549(5) 0.0080(5) 0.25 1 0.64(8)
P1 P 6 0.3696(4) 0.3999(5) 0.25 1 0.56(7)
O1 O 6 0.4846(4) 0.3292(4) 0.25 1 0.43(7)
O2 O 6 0.4667(5) 0.5890(4) 0.25 1 1.16(8)
O3 O 12 0.2589(3) 0.3455(3) 0.0712(3) 1 1.26(5)
O4 O 4 0 0 0.2058(12) 0.50(1) 0.7(2)
Cu1 Cu 2 0 0 0 0.30(1) 0.7(2)
H H 4 0 0 -0.043(6) 0.20(1) 1

loop_
_atom_type_symbol
_atom_type_scat_length_neutron
_atom_type_scat_source
Ca 4.700 'International Tables for Crystallography Volume C'
P 5.130 'International Tables for Crystallography Volume C'
O 5.805 'International Tables for Crystallography Volume C'
Cu 7.718 'International Tables for Crystallography Volume C'
H -3.739 'International Tables for Crystallography Volume C'
